data_7156178
loop_
_publ_author_name
'Vorobyeva, Daria V.'
'Vinogradov, Mikhail M.'
'Nelyubina, Yulia V.'
'Loginov, Dmitry A.'
'Peregudov, Alexander S.'
'Osipov, Sergey N.'

_publ_section_title
;
 Rhodium(iii)-catalyzed CF<sub>3</sub>-carbenoid C-H functionalization of
 6-arylpurines.
;
_journal_issue 16
_journal_name_full 'Organic &amp; biomolecular chemistry'
_journal_page_first 2966
_journal_page_last 2974
_journal_paper_doi 10.1039/c8ob00645h
_journal_volume 16
_journal_year 2018
_chemical_formula_moiety 'C25 H27 F3 N4 O6'
_chemical_formula_sum 'C25 H27 F3 N4 O6'
_chemical_formula_weight 536.50
_space_group_crystal_system triclinic
_space_group_IT_number 2
_space_group_name_Hall '-P 1'
_space_group_name_H-M_alt 'P -1'
_symmetry_space_group_name_Hall '-P 1'
_symmetry_space_group_name_H-M 'P -1'
_atom_sites_solution_hydrogens geom
_audit_creation_method SHELXL-2014/6
_audit_update_record
;
2018-03-01 deposited with the CCDC.
2018-03-28 downloaded from the CCDC.
;
_cell_angle_alpha 103.1670(10)
_cell_angle_beta 101.3370(10)
_cell_angle_gamma 91.8400(10)
_cell_formula_units_Z 2
_cell_length_a 9.0578(5)
_cell_length_b 9.3785(5)
_cell_length_c 15.7048(9)
_cell_measurement_reflns_used 4666
_cell_measurement_temperature 120(2)
_cell_measurement_theta_max 30
_cell_measurement_theta_min 3
_cell_volume 1269.54(12)
_computing_cell_refinement 'APEX2 (Bruker, 2005)'
_computing_data_collection 'APEX2 (Bruker, 2005)'
_computing_data_reduction 'APEX2 (Bruker, 2005)'
_computing_molecular_graphics 'SHELXL-2014/6 (Sheldrick, 2014)'
_computing_publication_material 'SHELXL-2014/6 (Sheldrick, 2014)'
_computing_structure_refinement 'SHELXL-2014/6 (Sheldrick, 2014)'
_computing_structure_solution 'APEX2 (Bruker, 2005)'
_diffrn_ambient_temperature 120(2)
_diffrn_measured_fraction_theta_full 1.000
_diffrn_measured_fraction_theta_max 0.999
_diffrn_measurement_device_type 'Bruker APEX2 DUO CCD area detector'
_diffrn_measurement_method 'phi and omega scans'
_diffrn_radiation_type MoK\a
_diffrn_radiation_wavelength 0.71073
_diffrn_reflns_av_R_equivalents 0.0203
_diffrn_reflns_av_unetI/netI 0.0275
_diffrn_reflns_Laue_measured_fraction_full 1.000
_diffrn_reflns_Laue_measured_fraction_max 0.999
_diffrn_reflns_limit_h_max 12
_diffrn_reflns_limit_h_min -12
_diffrn_reflns_limit_k_max 12
_diffrn_reflns_limit_k_min -12
_diffrn_reflns_limit_l_max 21
_diffrn_reflns_limit_l_min -21
_diffrn_reflns_number 15832
_diffrn_reflns_point_group_measured_fraction_full 1.000
_diffrn_reflns_point_group_measured_fraction_max 0.999
_diffrn_reflns_theta_full 25.242
_diffrn_reflns_theta_max 28.999
_diffrn_reflns_theta_min 2.237
_exptl_absorpt_coefficient_mu 0.115
_exptl_absorpt_correction_T_max 0.7461
_exptl_absorpt_correction_T_min 0.6699
_exptl_absorpt_correction_type multi-scan
_exptl_absorpt_process_details 'APEX2 (Bruker, 2005)'
_exptl_crystal_colour colorless
_exptl_crystal_density_diffrn 1.403
_exptl_crystal_description prism
_exptl_crystal_F_000 560
_exptl_crystal_size_max 0.350
_exptl_crystal_size_mid 0.250
_exptl_crystal_size_min 0.250
_refine_diff_density_max 0.422
_refine_diff_density_min -0.251
_refine_diff_density_rms 0.053
_refine_ls_extinction_method none
_refine_ls_goodness_of_fit_ref 1.005
_refine_ls_hydrogen_treatment constr
_refine_ls_matrix_type full
_refine_ls_number_parameters 343
_refine_ls_number_reflns 6752
_refine_ls_number_restraints 0
_refine_ls_restrained_S_all 1.005
_refine_ls_R_factor_all 0.0575
_refine_ls_R_factor_gt 0.0457
_refine_ls_shift/su_max 0.000
_refine_ls_shift/su_mean 0.000
_refine_ls_structure_factor_coef Fsqd
_refine_ls_weighting_details 'w=1/[\s^2^(Fo^2^)+(0.0610P)^2^+0.7136P] where P=(Fo^2^+2Fc^2^)/3'
_refine_ls_weighting_scheme calc
_refine_ls_wR_factor_gt 0.1171
_refine_ls_wR_factor_ref 0.1261
_reflns_Friedel_coverage 0.000
_reflns_number_gt 5494
_reflns_number_total 6752
_reflns_threshold_expression 'I > 2\s(I)'
_cod_data_source_file c8ob00645h2.cif
_cod_data_source_block a
_cod_depositor_comments 'Adding full bibliography for 7156178--7156179.cif.'
_cod_database_code 7156178
_shelx_space_group_comment
;
The symmetry employed for this shelxl refinement is uniquely defined
by the following loop, which should always be used as a source of
symmetry information in preference to the above space-group names.
They are only intended as comments.
;
_shelx_estimated_absorpt_t_min 0.961
_shelx_estimated_absorpt_t_max 0.972
_shelxl_version_number 2014/6

loop_
_space_group_symop_operation_xyz
'x, y, z'
'-x, -y, -z'

loop_
_atom_site_label
_atom_site_type_symbol
_atom_site_fract_x
_atom_site_fract_y
_atom_site_fract_z
_atom_site_U_iso_or_equiv
_atom_site_adp_type
_atom_site_occupancy
_atom_site_site_symmetry_order
_atom_site_calc_flag
_atom_site_refinement_flags_posn
_atom_site_refinement_flags_adp
F1 F -0.03545(13) 0.90642(12) 0.69129(7) 0.0390(3) Uani 1 1 d . .
F2 F -0.00847(11) 1.13627(11) 0.75769(7) 0.0334(2) Uani 1 1 d . .
F3 F -0.12018(11) 0.98167(12) 0.81116(7) 0.0337(2) Uani 1 1 d . .
N1 N 0.43807(13) 0.84064(13) 0.74975(8) 0.0195(2) Uani 1 1 d . .
N2 N 0.49763(13) 0.80307(13) 0.60295(8) 0.0192(2) Uani 1 1 d . .
N3 N 0.30450(12) 0.64189(13) 0.48803(8) 0.0161(2) Uani 1 1 d . .
N4 N 0.14265(13) 0.60153(13) 0.57443(8) 0.0184(2) Uani 1 1 d . .
O1 O 0.11193(15) 1.18152(14) 0.94266(8) 0.0360(3) Uani 1 1 d . .
O2 O 0.31883(13) 1.05772(13) 0.96174(7) 0.0296(3) Uani 1 1 d . .
O3 O 0.34223(15) 0.23688(15) 0.79817(10) 0.0427(3) Uani 1 1 d . .
O4 O 0.50245(14) 0.43928(13) 0.85425(8) 0.0312(3) Uani 1 1 d . .
O5 O 0.06028(11) 0.31919(11) 0.65186(7) 0.0205(2) Uani 1 1 d . .
O6 O 0.27499(11) 0.29049(11) 0.59870(7) 0.0217(2) Uani 1 1 d . .
C1 C 0.22258(15) 0.71273(15) 0.78261(9) 0.0152(2) Uani 1 1 d . .
C2 C 0.14795(16) 0.81753(15) 0.83427(9) 0.0172(3) Uani 1 1 d . .
C3 C 0.06661(17) 0.77494(16) 0.89244(9) 0.0209(3) Uani 1 1 d . .
H3A H 0.0182 0.8463 0.9284 0.025 Uiso 1 1 calc R U
C4 C 0.05553(17) 0.63017(17) 0.89851(10) 0.0227(3) Uani 1 1 d . .
H4A H -0.0022 0.6022 0.9373 0.027 Uiso 1 1 calc R U
C5 C 0.12871(17) 0.52611(16) 0.84787(10) 0.0210(3) Uani 1 1 d . .
H5A H 0.1209 0.4267 0.8520 0.025 Uiso 1 1 calc R U
C6 C 0.21413(15) 0.56691(15) 0.79067(9) 0.0163(3) Uani 1 1 d . .
C7 C 0.30970(15) 0.75176(14) 0.71821(9) 0.0148(2) Uani 1 1 d . .
C8 C 0.52186(16) 0.86198(17) 0.69119(10) 0.0215(3) Uani 1 1 d . .
H8A H 0.6099 0.9275 0.7156 0.026 Uiso 1 1 calc R U
C9 C 0.36775(15) 0.71930(14) 0.57342(9) 0.0150(2) Uani 1 1 d . .
C10 C 0.17010(15) 0.57577(16) 0.49336(9) 0.0181(3) Uani 1 1 d . .
H10A H 0.1026 0.5164 0.4427 0.022 Uiso 1 1 calc R U
C11 C 0.26663(14) 0.69222(14) 0.62659(9) 0.0148(2) Uani 1 1 d . .
C12 C 0.36978(16) 0.63487(17) 0.40800(9) 0.0200(3) Uani 1 1 d . .
H12A H 0.4788 0.6164 0.4237 0.024 Uiso 1 1 calc R U
C13 C 0.3609(2) 0.78120(19) 0.38145(11) 0.0284(3) Uani 1 1 d . .
H13A H 0.4044 0.7754 0.3285 0.043 Uiso 1 1 calc R U
H13B H 0.2551 0.8033 0.3679 0.043 Uiso 1 1 calc R U
H13C H 0.4176 0.8591 0.4309 0.043 Uiso 1 1 calc R U
C14 C 0.29098(19) 0.50781(19) 0.33186(10) 0.0285(3) Uani 1 1 d . .
H14A H 0.3353 0.5045 0.2794 0.043 Uiso 1 1 calc R U
H14B H 0.3039 0.4153 0.3504 0.043 Uiso 1 1 calc R U
H14C H 0.1831 0.5219 0.3168 0.043 Uiso 1 1 calc R U
C15 C 0.14718(16) 0.97574(15) 0.82519(9) 0.0176(3) Uani 1 1 d . .
H15A H 0.2260 0.9916 0.7910 0.021 Uiso 1 1 calc R U
C16 C -0.00394(18) 1.00177(17) 0.77208(10) 0.0237(3) Uani 1 1 d . .
C17 C 0.18714(17) 1.08507(16) 0.91589(10) 0.0211(3) Uani 1 1 d . .
C18 C 0.3682(2) 1.1481(2) 1.05176(12) 0.0399(4) Uani 1 1 d . .
H18A H 0.4657 1.1189 1.0792 0.060 Uiso 1 1 calc R U
H18B H 0.3789 1.2515 1.0497 0.060 Uiso 1 1 calc R U
H18C H 0.2933 1.1351 1.0873 0.060 Uiso 1 1 calc R U
C19 C 0.29763(15) 0.45147(15) 0.73866(9) 0.0168(3) Uani 1 1 d . .
H19A H 0.3741 0.5029 0.7157 0.020 Uiso 1 1 calc R U
C20 C 0.38085(17) 0.36054(17) 0.79934(10) 0.0214(3) Uani 1 1 d . .
C21 C 0.5916(2) 0.3674(2) 0.91857(12) 0.0405(5) Uani 1 1 d . .
H21A H 0.5226 0.3087 0.9415 0.049 Uiso 1 1 calc R U
H21B H 0.6496 0.4433 0.9699 0.049 Uiso 1 1 calc R U
C22 C 0.6975(3) 0.2700(3) 0.87727(14) 0.0590(7) Uani 1 1 d . .
H22A H 0.7551 0.2239 0.9220 0.088 Uiso 1 1 calc R U
H22B H 0.6402 0.1938 0.8271 0.088 Uiso 1 1 calc R U
H22C H 0.7672 0.3282 0.8555 0.088 Uiso 1 1 calc R U
C23 C 0.19302(16) 0.34744(15) 0.65889(9) 0.0173(3) Uani 1 1 d . .
C24 C 0.19689(18) 0.17720(17) 0.52122(10) 0.0254(3) Uani 1 1 d . .
H24A H 0.2509 0.1702 0.4716 0.030 Uiso 1 1 calc R U
H24B H 0.0930 0.2033 0.5008 0.030 Uiso 1 1 calc R U
C25 C 0.1912(2) 0.03188(19) 0.54637(13) 0.0346(4) Uani 1 1 d . .
H25A H 0.1388 -0.0442 0.4944 0.052 Uiso 1 1 calc R U
H25B H 0.2942 0.0060 0.5659 0.052 Uiso 1 1 calc R U
H25C H 0.1368 0.0391 0.5951 0.052 Uiso 1 1 calc R U

loop_
_atom_site_aniso_label
_atom_site_aniso_U_11
_atom_site_aniso_U_22
_atom_site_aniso_U_33
_atom_site_aniso_U_23
_atom_site_aniso_U_13
_atom_site_aniso_U_12
F1 0.0406(6) 0.0445(6) 0.0232(5) 0.0027(4) -0.0077(4) 0.0042(5)
F2 0.0318(5) 0.0338(5) 0.0406(6) 0.0216(4) 0.0062(4) 0.0099(4)
F3 0.0192(4) 0.0425(6) 0.0446(6) 0.0198(5) 0.0075(4) 0.0047(4)
N1 0.0165(5) 0.0217(6) 0.0182(6) 0.0016(5) 0.0033(4) -0.0023(4)
N2 0.0138(5) 0.0232(6) 0.0203(6) 0.0044(5) 0.0042(4) -0.0019(4)
N3 0.0124(5) 0.0213(6) 0.0150(5) 0.0045(4) 0.0037(4) -0.0003(4)
N4 0.0151(5) 0.0229(6) 0.0166(5) 0.0047(4) 0.0024(4) -0.0037(4)
O1 0.0389(7) 0.0367(7) 0.0294(6) -0.0028(5) 0.0112(5) 0.0145(5)
O2 0.0291(6) 0.0324(6) 0.0197(5) -0.0026(4) -0.0030(4) 0.0050(5)
O3 0.0340(7) 0.0348(7) 0.0631(9) 0.0318(7) -0.0032(6) -0.0026(5)
O4 0.0307(6) 0.0292(6) 0.0273(6) 0.0039(5) -0.0067(5) 0.0079(5)
O5 0.0173(5) 0.0220(5) 0.0236(5) 0.0060(4) 0.0070(4) 0.0019(4)
O6 0.0184(5) 0.0236(5) 0.0216(5) -0.0004(4) 0.0077(4) 0.0013(4)
C1 0.0134(6) 0.0186(6) 0.0132(6) 0.0037(5) 0.0025(5) 0.0007(5)
C2 0.0176(6) 0.0190(6) 0.0147(6) 0.0036(5) 0.0033(5) 0.0020(5)
C3 0.0233(7) 0.0231(7) 0.0184(7) 0.0045(5) 0.0097(5) 0.0052(5)
C4 0.0252(7) 0.0265(7) 0.0203(7) 0.0085(6) 0.0106(6) 0.0020(6)
C5 0.0242(7) 0.0199(7) 0.0214(7) 0.0075(5) 0.0077(6) 0.0012(5)
C6 0.0156(6) 0.0184(6) 0.0145(6) 0.0034(5) 0.0025(5) 0.0023(5)
C7 0.0147(6) 0.0154(6) 0.0149(6) 0.0037(5) 0.0040(5) 0.0022(5)
C8 0.0154(6) 0.0245(7) 0.0219(7) 0.0021(5) 0.0030(5) -0.0055(5)
C9 0.0133(6) 0.0170(6) 0.0155(6) 0.0046(5) 0.0038(5) 0.0022(5)
C10 0.0149(6) 0.0214(6) 0.0177(6) 0.0053(5) 0.0028(5) -0.0017(5)
C11 0.0124(6) 0.0162(6) 0.0167(6) 0.0053(5) 0.0038(5) 0.0012(5)
C12 0.0168(6) 0.0288(7) 0.0163(6) 0.0059(5) 0.0074(5) 0.0027(5)
C13 0.0328(8) 0.0348(9) 0.0231(7) 0.0127(6) 0.0123(6) 0.0037(7)
C14 0.0276(8) 0.0364(9) 0.0197(7) -0.0001(6) 0.0090(6) 0.0024(7)
C15 0.0182(6) 0.0197(6) 0.0159(6) 0.0049(5) 0.0050(5) 0.0027(5)
C16 0.0238(7) 0.0252(7) 0.0224(7) 0.0082(6) 0.0021(6) 0.0032(6)
C17 0.0243(7) 0.0216(7) 0.0182(7) 0.0042(5) 0.0069(5) 0.0019(5)
C18 0.0407(10) 0.0487(11) 0.0201(8) -0.0036(7) -0.0024(7) -0.0040(8)
C19 0.0162(6) 0.0173(6) 0.0184(6) 0.0055(5) 0.0055(5) 0.0025(5)
C20 0.0201(7) 0.0247(7) 0.0219(7) 0.0084(6) 0.0066(5) 0.0057(5)
C21 0.0433(11) 0.0508(11) 0.0230(8) 0.0064(8) -0.0037(7) 0.0216(9)
C22 0.0591(14) 0.0759(16) 0.0322(10) 0.0011(10) -0.0059(9) 0.0442(13)
C23 0.0187(6) 0.0166(6) 0.0188(6) 0.0064(5) 0.0060(5) 0.0036(5)
C24 0.0229(7) 0.0283(8) 0.0213(7) -0.0032(6) 0.0068(6) 0.0003(6)
C25 0.0307(9) 0.0240(8) 0.0435(10) -0.0010(7) 0.0052(7) 0.0042(7)

loop_
_atom_type_symbol
_atom_type_description
_atom_type_scat_dispersion_real
_atom_type_scat_dispersion_imag
_atom_type_scat_source
C C 0.0033 0.0016 'International Tables Vol C Tables 4.2.6.8 and 6.1.1.4'
H H 0.0000 0.0000 'International Tables Vol C Tables 4.2.6.8 and 6.1.1.4'
N N 0.0061 0.0033 'International Tables Vol C Tables 4.2.6.8 and 6.1.1.4'
O O 0.0106 0.0060 'International Tables Vol C Tables 4.2.6.8 and 6.1.1.4'
F F 0.0171 0.0103 'International Tables Vol C Tables 4.2.6.8 and 6.1.1.4'

loop_
_geom_angle_atom_site_label_1
_geom_angle_atom_site_label_2
_geom_angle_atom_site_label_3
_geom_angle
C8 N1 C7 118.12(12)
C9 N2 C8 111.73(12)
C9 N3 C10 105.64(11)
C9 N3 C12 126.01(11)
C10 N3 C12 128.34(12)
C10 N4 C11 103.81(11)
C17 O2 C18 116.27(13)
C20 O4 C21 116.48(14)
C23 O6 C24 116.50(11)
C6 C1 C2 119.24(12)
C6 C1 C7 118.85(12)
C2 C1 C7 121.90(12)
C3 C2 C1 119.60(13)
C3 C2 C15 118.79(12)
C1 C2 C15 121.54(12)
C4 C3 C2 120.91(13)
C4 C3 H3A 119.5
C2 C3 H3A 119.5
C3 C4 C5 119.89(13)
C3 C4 H4A 120.1
C5 C4 H4A 120.1
C4 C5 C6 120.24(13)
C4 C5 H5A 119.9
C6 C5 H5A 119.9
C5 C6 C1 120.08(12)
C5 C6 C19 118.96(12)
C1 C6 C19 120.96(12)
N1 C7 C11 118.62(12)
N1 C7 C1 119.44(12)
C11 C7 C1 121.84(12)
N2 C8 N1 128.65(13)
N2 C8 H8A 115.7
N1 C8 H8A 115.7
N2 C9 N3 128.79(12)
N2 C9 C11 125.48(12)
N3 C9 C11 105.73(11)
N4 C10 N3 114.45(12)
N4 C10 H10A 122.8
N3 C10 H10A 122.8
N4 C11 C7 132.39(12)
N4 C11 C9 110.35(12)
C7 C11 C9 117.16(12)
N3 C12 C13 110.13(12)
N3 C12 C14 110.35(12)
C13 C12 C14 111.97(13)
N3 C12 H12A 108.1
C13 C12 H12A 108.1
C14 C12 H12A 108.1
C12 C13 H13A 109.5
C12 C13 H13B 109.5
H13A C13 H13B 109.5
C12 C13 H13C 109.5
H13A C13 H13C 109.5
H13B C13 H13C 109.5
C12 C14 H14A 109.5
C12 C14 H14B 109.5
H14A C14 H14B 109.5
C12 C14 H14C 109.5
H14A C14 H14C 109.5
H14B C14 H14C 109.5
C16 C15 C2 110.46(12)
C16 C15 C17 111.16(12)
C2 C15 C17 111.84(11)
C16 C15 H15A 107.7
C2 C15 H15A 107.7
C17 C15 H15A 107.7
F2 C16 F3 106.81(12)
F2 C16 F1 106.97(12)
F3 C16 F1 105.96(13)
F2 C16 C15 113.15(13)
F3 C16 C15 113.26(12)
F1 C16 C15 110.24(12)
O1 C17 O2 124.66(14)
O1 C17 C15 125.51(14)
O2 C17 C15 109.82(12)
O2 C18 H18A 109.5
O2 C18 H18B 109.5
H18A C18 H18B 109.5
O2 C18 H18C 109.5
H18A C18 H18C 109.5
H18B C18 H18C 109.5
C6 C19 C20 110.65(11)
C6 C19 C23 112.76(11)
C20 C19 C23 108.66(11)
C6 C19 H19A 108.2
C20 C19 H19A 108.2
C23 C19 H19A 108.2
O3 C20 O4 124.90(14)
O3 C20 C19 124.82(14)
O4 C20 C19 110.28(12)
O4 C21 C22 111.61(16)
O4 C21 H21A 109.3
C22 C21 H21A 109.3
O4 C21 H21B 109.3
C22 C21 H21B 109.3
H21A C21 H21B 108.0
C21 C22 H22A 109.5
C21 C22 H22B 109.5
H22A C22 H22B 109.5
C21 C22 H22C 109.5
H22A C22 H22C 109.5
H22B C22 H22C 109.5
O5 C23 O6 125.63(13)
O5 C23 C19 125.80(13)
O6 C23 C19 108.56(11)
O6 C24 C25 109.44(13)
O6 C24 H24A 109.8
C25 C24 H24A 109.8
O6 C24 H24B 109.8
C25 C24 H24B 109.8
H24A C24 H24B 108.2
C24 C25 H25A 109.5
C24 C25 H25B 109.5
H25A C25 H25B 109.5
C24 C25 H25C 109.5
H25A C25 H25C 109.5
H25B C25 H25C 109.5

loop_
_geom_bond_atom_site_label_1
_geom_bond_atom_site_label_2
_geom_bond_distance
F1 C16 1.3473(19)
F2 C16 1.3316(18)
F3 C16 1.3472(18)
N1 C8 1.3455(18)
N1 C7 1.3473(17)
N2 C9 1.3328(18)
N2 C8 1.3407(19)
N3 C9 1.3717(17)
N3 C10 1.3743(17)
N3 C12 1.4800(17)
N4 C10 1.3152(18)
N4 C11 1.3838(17)
O1 C17 1.1991(19)
O2 C17 1.3317(19)
O2 C18 1.449(2)
O3 C20 1.196(2)
O4 C20 1.3365(19)
O4 C21 1.467(2)
O5 C23 1.2008(17)
O6 C23 1.3423(16)
O6 C24 1.4608(18)
C1 C6 1.4030(19)
C1 C2 1.4058(18)
C1 C7 1.4978(18)
C2 C3 1.3961(19)
C2 C15 1.5227(19)
C3 C4 1.384(2)
C3 H3A 0.9500
C4 C5 1.385(2)
C4 H4A 0.9500
C5 C6 1.4011(19)
C5 H5A 0.9500
C6 C19 1.5178(18)
C7 C11 1.3906(18)
C8 H8A 0.9500
C9 C11 1.4081(18)
C10 H10A 0.9500
C12 C13 1.523(2)
C12 C14 1.523(2)
C12 H12A 1.0000
C13 H13A 0.9800
C13 H13B 0.9800
C13 H13C 0.9800
C14 H14A 0.9800
C14 H14B 0.9800
C14 H14C 0.9800
C15 C16 1.515(2)
C15 C17 1.523(2)
C15 H15A 1.0000
C18 H18A 0.9800
C18 H18B 0.9800
C18 H18C 0.9800
C19 C20 1.5274(19)
C19 C23 1.528(2)
C19 H19A 1.0000
C21 C22 1.486(3)
C21 H21A 0.9900
C21 H21B 0.9900
C22 H22A 0.9800
C22 H22B 0.9800
C22 H22C 0.9800
C24 C25 1.505(2)
C24 H24A 0.9900
C24 H24B 0.9900
C25 H25A 0.9800
C25 H25B 0.9800
C25 H25C 0.9800

loop_
_geom_torsion_atom_site_label_1
_geom_torsion_atom_site_label_2
_geom_torsion_atom_site_label_3
_geom_torsion_atom_site_label_4
_geom_torsion
C6 C1 C2 C3 -0.1(2)
C7 C1 C2 C3 179.15(13)
C6 C1 C2 C15 -177.17(12)
C7 C1 C2 C15 2.1(2)
C1 C2 C3 C4 -1.5(2)
C15 C2 C3 C4 175.63(14)
C2 C3 C4 C5 1.5(2)
C3 C4 C5 C6 0.1(2)
C4 C5 C6 C1 -1.7(2)
C4 C5 C6 C19 177.78(13)
C2 C1 C6 C5 1.7(2)
C7 C1 C6 C5 -177.59(13)
C2 C1 C6 C19 -177.78(12)
C7 C1 C6 C19 2.91(19)
C8 N1 C7 C11 -2.97(19)
C8 N1 C7 C1 173.44(13)
C6 C1 C7 N1 -112.68(15)
C2 C1 C7 N1 68.03(17)
C6 C1 C7 C11 63.61(17)
C2 C1 C7 C11 -115.68(15)
C9 N2 C8 N1 3.5(2)
C7 N1 C8 N2 -1.8(2)
C8 N2 C9 N3 179.76(13)
C8 N2 C9 C11 -0.7(2)
C10 N3 C9 N2 -179.26(14)
C12 N3 C9 N2 0.1(2)
C10 N3 C9 C11 1.12(14)
C12 N3 C9 C11 -179.53(12)
C11 N4 C10 N3 0.60(16)
C9 N3 C10 N4 -1.13(16)
C12 N3 C10 N4 179.54(13)
C10 N4 C11 C7 -176.15(14)
C10 N4 C11 C9 0.17(15)
N1 C7 C11 N4 -178.60(14)
C1 C7 C11 N4 5.1(2)
N1 C7 C11 C9 5.27(18)
C1 C7 C11 C9 -171.05(12)
N2 C9 C11 N4 179.54(13)
N3 C9 C11 N4 -0.83(15)
N2 C9 C11 C7 -3.5(2)
N3 C9 C11 C7 176.11(11)
C9 N3 C12 C13 -71.32(17)
C10 N3 C12 C13 107.88(16)
C9 N3 C12 C14 164.56(13)
C10 N3 C12 C14 -16.2(2)
C3 C2 C15 C16 -73.56(16)
C1 C2 C15 C16 103.50(15)
C3 C2 C15 C17 50.82(17)
C1 C2 C15 C17 -132.13(14)
C2 C15 C16 F2 -176.49(12)
C17 C15 C16 F2 58.75(16)
C2 C15 C16 F3 61.77(16)
C17 C15 C16 F3 -63.00(16)
C2 C15 C16 F1 -56.75(16)
C17 C15 C16 F1 178.48(12)
C18 O2 C17 O1 3.1(2)
C18 O2 C17 C15 -176.74(14)
C16 C15 C17 O1 -1.1(2)
C2 C15 C17 O1 -125.12(16)
C16 C15 C17 O2 178.75(12)
C2 C15 C17 O2 54.76(16)
C5 C6 C19 C20 -45.77(17)
C1 C6 C19 C20 133.73(13)
C5 C6 C19 C23 76.15(16)
C1 C6 C19 C23 -104.34(14)
C21 O4 C20 O3 -1.4(2)
C21 O4 C20 C19 178.26(13)
C6 C19 C20 O3 105.94(18)
C23 C19 C20 O3 -18.4(2)
C6 C19 C20 O4 -73.70(15)
C23 C19 C20 O4 162.00(12)
C20 O4 C21 C22 82.1(2)
C24 O6 C23 O5 -4.4(2)
C24 O6 C23 C19 174.34(11)
C6 C19 C23 O5 -25.24(19)
C20 C19 C23 O5 97.80(16)
C6 C19 C23 O6 156.01(11)
C20 C19 C23 O6 -80.95(13)
C23 O6 C24 C25 -81.06(16)
